data_9007902
loop_
_publ_author_name
'Prasad S M Rani A'

_publ_section_title
;
 Rerefinement of sodium thiosulfate pentahydrate
;
_journal_name_full 'Acta Crystallographica, Section E'
_journal_page_first i67
_journal_page_last i69
_journal_paper_doi 10.1107/S1600536801011175
_journal_volume 57
_journal_year 2001
_chemical_formula_structural Na2S2O3*5H2O
_chemical_formula_sum 'H10 Na2 O8 S2'
_space_group_IT_number 14
_symmetry_space_group_name_Hall '-P 2ybc'
_symmetry_space_group_name_H-M 'P 1 21/c 1'
_cell_angle_alpha 90
_cell_angle_beta 103.820
_cell_angle_gamma 90
_cell_formula_units_Z 4
_cell_length_a 5.9470
_cell_length_b 21.574
_cell_length_c 7.5260
_cell_volume 937.637
_database_code_amcsd 0010360
_exptl_crystal_density_diffrn 1.758
_cod_depositor_comments
;
Z value inserted and formula changed to be consistent with chemical composition
                               Miguel.
;
_cod_original_formula_sum 'Na S O4 H5'
_cod_database_code 9007902
_amcsd_formula_title Na2S2O3*5H2O

loop_
_space_group_symop_operation_xyz
x,y,z
x,1/2-y,1/2+z
-x,1/2+y,1/2-z
-x,-y,-z

loop_
_atom_site_aniso_label
_atom_site_aniso_U_11
_atom_site_aniso_U_22
_atom_site_aniso_U_33
_atom_site_aniso_U_12
_atom_site_aniso_U_13
_atom_site_aniso_U_23
Na1 0.01880 0.03300 0.03040 0.00100 0.00640 0.00090
Na2 0.02110 0.02960 0.04320 -0.00080 0.00590 -0.00180
S1 0.02400 0.02300 0.02760 -0.00089 0.00505 -0.00195
S2 0.01270 0.02330 0.02130 -0.00003 0.00475 0.00066
O1 0.02210 0.04570 0.02910 -0.00010 -0.00430 -0.00140
O2 0.02210 0.04250 0.03550 0.00520 0.01690 0.00220
O3 0.03300 0.02330 0.03560 -0.00340 0.01630 0.00000
O4 0.02050 0.03770 0.04670 0.00040 0.00610 -0.00410
O5 0.02850 0.02710 0.02890 -0.00410 0.00680 0.00210
O6 0.02010 0.04140 0.03260 0.00160 0.00350 -0.00280
O7 0.03220 0.02880 0.03430 -0.00140 0.00450 0.00260
O8 0.02240 0.03510 0.04890 0.00350 0.01000 0.00530

loop_
_atom_site_label
_atom_site_fract_x
_atom_site_fract_y
_atom_site_fract_z
_atom_site_U_iso_or_equiv
Na1 0.72332 0.15883 0.57405 0.02730
Na2 0.25417 0.09162 0.71538 0.03160
S1 0.10195 0.06813 0.10657 0.02504
S2 0.14816 0.14150 0.27735 0.01896
O1 0.33780 0.12783 0.43492 0.03410
O2 -0.06700 0.15331 0.33426 0.03170
O3 0.20290 0.19531 0.17411 0.02930
O4 0.62280 0.26513 0.59740 0.03530
H1 0.71100 0.28310 0.66800 0.03700
H2 0.50500 0.27230 0.61800 0.05800
O5 0.09040 0.18611 0.77820 0.02820
H3 0.10500 0.18730 0.88800 0.03900
H4 0.13000 0.21950 0.75000 0.04400
O6 0.61490 0.13221 0.85630 0.03180
H5 0.72900 0.11370 0.91400 0.05500
H6 0.62000 0.16170 0.92700 0.04500
O7 0.86340 0.05229 0.60930 0.03230
H7 0.85500 0.02540 0.67200 0.04400
H8 0.80200 0.04090 0.50300 0.05400
O8 0.64650 0.01482 0.24680 0.03520
H9 0.53200 0.03010 0.21100 0.05000
H10 0.73100 0.03310 0.19100 0.07000

loop_
_cod_related_entry_id
_cod_related_entry_database
_cod_related_entry_code
1 AMCSD 0010360
